data_2310501
loop_
_publ_author_name
'Tucker, C.W.jr.'

_publ_section_title
;
 The crystal structure of the beta phase of uranium
;
_journal_name_full 'Acta Crystallographica (1,1948-23,1967)'
_journal_page_first 425
_journal_page_last 431
_journal_volume 4
_journal_year 1951
_chemical_formula_sum U
_space_group_IT_number 102
_symmetry_space_group_name_Hall 'P 4n -2n'
_symmetry_space_group_name_H-M 'P 42 n m'
_cell_angle_alpha 90
_cell_angle_beta 90
_cell_angle_gamma 90
_cell_formula_units_Z 30
_cell_length_a 10.52
_cell_length_b 10.52
_cell_length_c 5.57
_cell_volume 616.434
_citation_journal_id_ASTM ACCRA9
_cod_data_source_file Tucker_ACCRA9_1951_155.cif
_cod_data_source_block U1
_cod_original_cell_volume 616.4342
_cod_original_formula_sum U1
_cod_database_code 2310501

loop_
_symmetry_equiv_pos_as_xyz
x,y,z
-y+1/2,x+1/2,z+1/2
-x,-y,z
y+1/2,-x+1/2,z+1/2
-x+1/2,y+1/2,z+1/2
-y,-x,z
x+1/2,-y+1/2,z+1/2
y,x,z

loop_
_atom_site_label
_atom_site_type_symbol
_atom_site_fract_x
_atom_site_fract_y
_atom_site_fract_z
_atom_site_occupancy
_atom_site_U_iso_or_equiv
U5 U 0.56 0.24 0.25 1 0.0
U3 U 0.32 0.32 0 1 0.0
U2 U 0.11 0.11 0.23 1 0.0
U1 U 0 0 0.66 1 0.0
U4 U 0.68 0.68 0.5 1 0.0
U6 U 0.38 0.04 0.2 1 0.0
